data_7209555
loop_
_publ_author_name
'Kosaka, Yosuke'
'Yamamoto, Hiroshi M.'
'Tajima, Akiko'
'Nakao, Akiko'
'Cui, Hengbo'
'Kato, Reizo'

_publ_section_title
;
 Supramolecular Ni(dmit)2 salts with halopyridinium cations -development
 of multifunctional molecular conductors with the use of competing
 supramolecular interactions
;
_journal_issue 16
_journal_name_full CrystEngComm
_journal_page_first 3200
_journal_paper_doi 10.1039/c2ce26841h
_journal_volume 15
_journal_year 2013
_chemical_formula_moiety 'C6 H6 Br2 N, 2(C6 Ni S10)'
_chemical_formula_sum 'C18 H6 Br2 N Ni2 S20'
_chemical_formula_weight 1154.66
_space_group_IT_number 2
_symmetry_cell_setting triclinic
_symmetry_Int_Tables_number 2
_symmetry_space_group_name_Hall '-P 1'
_symmetry_space_group_name_H-M 'P -1'
_cell_angle_alpha 98.87(1)
_cell_angle_beta 93.400(8)
_cell_angle_gamma 101.19(1)
_cell_formula_units_Z 2
_cell_length_a 7.632(5)
_cell_length_b 11.716(7)
_cell_length_c 20.19(1)
_cell_measurement_reflns_used 4675
_cell_measurement_temperature 295.0
_cell_measurement_theta_max 27.5
_cell_measurement_theta_min 3.0
_cell_volume 1742.4(18)
_computing_cell_refinement CRYSTALCLEAR
_computing_data_collection CRYSTALCLEAR
_computing_data_reduction 'teXsan Ver. 2.0'
_computing_publication_material 'teXsan Ver. 2.0'
_computing_structure_refinement SHELXL97
_computing_structure_solution SIR97
_diffrn_ambient_temperature 295
_diffrn_detector_area_resol_mean 14.71
_diffrn_measured_fraction_theta_full 0.99
_diffrn_measured_fraction_theta_max 0.99
_diffrn_measurement_device_type 'Rigaku/MSC Mercury CCD'
_diffrn_measurement_method \w
_diffrn_radiation_type 'Mo K\a'
_diffrn_radiation_wavelength 0.7107
_diffrn_reflns_av_R_equivalents 0.035
_diffrn_reflns_limit_h_max 9
_diffrn_reflns_limit_h_min 0
_diffrn_reflns_limit_k_max 14
_diffrn_reflns_limit_k_min -15
_diffrn_reflns_limit_l_max 25
_diffrn_reflns_limit_l_min -26
_diffrn_reflns_number 14223
_diffrn_reflns_theta_full 27.48
_diffrn_reflns_theta_max 27.48
_diffrn_reflns_theta_min 3.0
_exptl_absorpt_coefficient_mu 4.600
_exptl_absorpt_correction_T_max 0.9453
_exptl_absorpt_correction_T_min 0.5862
_exptl_absorpt_correction_type numerical
_exptl_absorpt_process_details 'Rigaku/MSC CrysatalClear'
_exptl_crystal_colour Black
_exptl_crystal_density_diffrn 2.201
_exptl_crystal_density_method 'not measured'
_exptl_crystal_description Platelet
_exptl_crystal_F_000 1134.00
_exptl_crystal_size_max 0.200
_exptl_crystal_size_mid 0.200
_exptl_crystal_size_min 0.070
_refine_diff_density_max 1.00
_refine_diff_density_min -0.79
_refine_ls_extinction_coef 0.0000
_refine_ls_extinction_expression Fc^*^=kFc[1+0.001xFc^2^\l^3^/sin(2\q)]^-1/4^
_refine_ls_extinction_method SHELXL
_refine_ls_goodness_of_fit_ref 1.060
_refine_ls_hydrogen_treatment noref
_refine_ls_number_parameters 452
_refine_ls_number_reflns 7856
_refine_ls_R_factor_gt 0.0533
_refine_ls_shift/su_max 0.0460
_refine_ls_structure_factor_coef Fsqd
_refine_ls_weighting_details 'w = 1/[\s^2^(Fo^2^) + (0.1000P)^2^+0.0000P] where P=(Fo^2^+2Fc^2^)/3'
_refine_ls_weighting_scheme calc
_refine_ls_wR_factor_ref 0.1805
_reflns_number_gt 5632
_reflns_number_total 7856
_reflns_threshold_expression >2.0sigma(I)
_cod_data_source_file c2ce26841h.txt
_cod_data_source_block '_2'
_cod_depositor_comments
;
The following automatic conversions were performed:

'_exptl_absorpt_correction_type' value 'Numerical' changed to
'numerical' according to
/home/saulius/struct/CIF-dictionaries/cif_core.dic dictionary named
'cif_core.dic' version 2.4.2 from 2011-04-26.

Automatic conversion script
Id: cif_fix_values 1891 2012-01-12 08:04:46Z andrius 
;
_cod_original_sg_symbol_H-M 'P -1 '
_cod_original_formula_sum 'C18 H6 Br2 N Ni2 S20 '
_cod_database_code 7209555

loop_
_symmetry_equiv_pos_as_xyz
x,y,z
-x,-y,-z

loop_
_atom_site_label
_atom_site_type_symbol
_atom_site_fract_x
_atom_site_fract_y
_atom_site_fract_z
_atom_site_U_iso_or_equiv
_atom_site_adp_type
_atom_site_occupancy
_atom_site_symmetry_multiplicity
_atom_site_calc_flag
_atom_site_refinement_flags
_atom_site_disorder_group
Br(1) Br 0.7404(6) -0.0269(4) 0.4869(2) 0.0553(6) Uani 0.60 2 d P 1
Br(2) Br 0.9674(2) 0.4367(2) 0.6302(1) 0.0746(8) Uani 0.60 2 d P 1
Br(3) Br 0.754(1) -0.0138(6) 0.5002(4) 0.090(2) Uani 0.40 2 d P 2
Br(4) Br 0.9157(6) 0.4885(3) 0.5845(3) 0.116(2) Uani 0.40 2 d P 2
Ni(1) Ni 0.89498(8) 0.12459(5) 1.02358(3) 0.0313(2) Uani 1.00 1 d . .
Ni(2) Ni 0.55983(9) 0.35424(6) 0.89674(3) 0.0341(2) Uani 1.00 1 d . .
S(1) S 0.9929(2) 0.2254(1) 0.94704(7) 0.0389(3) Uani 1.00 1 d . .
S(2) S 0.7029(2) -0.0019(1) 0.95216(7) 0.0393(3) Uani 1.00 1 d . .
S(3) S 1.0889(2) 0.2503(1) 1.09468(7) 0.0379(3) Uani 1.00 1 d . .
S(4) S 0.7860(2) 0.0298(1) 1.10053(7) 0.0375(3) Uani 1.00 1 d . .
S(5) S 0.8800(2) 0.1931(1) 0.79821(7) 0.0430(3) Uani 1.00 1 d . .
S(6) S 0.6144(2) -0.0179(1) 0.80282(7) 0.0431(3) Uani 1.00 1 d . .
S(7) S 1.1590(2) 0.2761(1) 1.24646(7) 0.0428(3) Uani 1.00 1 d . .
S(8) S 0.8799(2) 0.0728(1) 1.25154(7) 0.0464(3) Uani 1.00 1 d . .
S(9) S 0.6580(3) 0.0688(2) 0.67259(8) 0.0690(5) Uani 1.00 1 d . .
S(10) S 1.0788(3) 0.2079(2) 1.37960(8) 0.0667(5) Uani 1.00 1 d . .
S(11) S 0.6572(2) 0.4560(1) 0.82106(7) 0.0420(3) Uani 1.00 1 d . .
S(12) S 0.3609(2) 0.2296(1) 0.82633(7) 0.0413(3) Uani 1.00 1 d . .
S(13) S 0.7503(2) 0.4818(1) 0.96784(7) 0.0437(3) Uani 1.00 1 d . .
S(14) S 0.4676(2) 0.2528(1) 0.97271(7) 0.0420(3) Uani 1.00 1 d . .
S(15) S 0.5375(2) 0.4254(1) 0.67255(8) 0.0484(4) Uani 1.00 1 d . .
S(16) S 0.2642(2) 0.2211(1) 0.67718(8) 0.0504(4) Uani 1.00 1 d . .
S(17) S 0.8348(2) 0.5020(1) 1.11758(8) 0.0483(4) Uani 1.00 1 d . .
S(18) S 0.5691(2) 0.2898(1) 1.12206(8) 0.0475(3) Uani 1.00 1 d . .
S(19) S 0.3104(3) 0.3115(2) 0.54673(8) 0.0553(4) Uani 1.00 1 d . .
S(20) S 0.7837(3) 0.4179(2) 1.24749(9) 0.0772(6) Uani 1.00 1 d . .
N(1) N 0.665(2) 0.296(1) 0.4520(7) 0.048(3) Uani 0.60 2 d P 1
N(2) N 0.647(3) 0.260(2) 0.424(1) 0.055(6) Uani 0.40 2 d P 2
C(1) C 0.8626(7) 0.1501(4) 0.8766(3) 0.032(1) Uani 1.00 1 d . .
C(2) C 0.7367(7) 0.0494(4) 0.8794(3) 0.034(1) Uani 1.00 1 d . .
C(3) C 1.0436(7) 0.2037(5) 1.1693(3) 0.035(1) Uani 1.00 1 d . .
C(4) C 0.9123(7) 0.1075(5) 1.1717(3) 0.035(1) Uani 1.00 1 d . .
C(5) C 0.7166(8) 0.0799(5) 0.7541(3) 0.042(1) Uani 1.00 1 d . .
C(6) C 1.0413(8) 0.1868(5) 1.2966(3) 0.044(1) Uani 1.00 1 d . .
C(7) C 0.5224(8) 0.3825(5) 0.7507(3) 0.038(1) Uani 1.00 1 d . .
C(8) C 0.3913(7) 0.2838(5) 0.7532(3) 0.038(1) Uani 1.00 1 d . .
C(9) C 0.7154(7) 0.4328(4) 1.0414(3) 0.036(1) Uani 1.00 1 d . .
C(10) C 0.5901(8) 0.3310(5) 1.0438(3) 0.039(1) Uani 1.00 1 d . .
C(11) C 0.3676(8) 0.3181(5) 0.6285(3) 0.044(1) Uani 1.00 1 d . .
C(12) C 0.7324(8) 0.4048(5) 1.1662(3) 0.046(1) Uani 1.00 1 d . .
C(13) C 0.6614(9) 0.1695(7) 0.4420(4) 0.059(2) Uani 1.00 1 d . .
C(14) C 0.7499(8) 0.1382(5) 0.4939(3) 0.044(1) Uani 1.00 1 d . .
C(15) C 0.849(3) 0.214(2) 0.5528(9) 0.043(4) Uani 0.60 2 d P 1
C(16) C 0.848(2) 0.329(2) 0.552(1) 0.058(6) Uani 0.60 2 d P 1
C(17) C 0.751(3) 0.370(2) 0.506(1) 0.054(5) Uani 0.60 2 d P 1
C(18) C 0.570(2) 0.341(2) 0.3972(8) 0.069(4) Uani 0.60 2 d P 1
C(19) C 0.820(4) 0.229(4) 0.537(1) 0.046(7) Uani 0.40 2 d P 2
C(20) C 0.803(4) 0.346(2) 0.526(2) 0.08(2) Uani 0.40 2 d P 2
C(21) C 0.725(5) 0.363(3) 0.467(2) 0.08(1) Uani 0.40 2 d P 2
C(22) C 0.560(4) 0.277(3) 0.360(1) 0.095(8) Uani 0.40 2 d P 2
H(1) H 0.6031 0.1153 0.4035 0.0719 Uiso 0.60 2 calc P 1
H(2) H 0.9100 0.1866 0.5883 0.0510 Uiso 0.60 2 calc P 1
H(3) H 0.7451 0.4518 0.5107 0.0647 Uiso 0.60 2 calc P 1
H(4) H 0.6513 0.3952 0.3785 0.0837 Uiso 0.60 2 calc P 1
H(5) H 0.5144 0.2758 0.3630 0.0837 Uiso 0.60 2 calc P 1
H(6) H 0.4783 0.3779 0.4156 0.0837 Uiso 0.60 2 calc P 1
H(7) H 0.5940 0.1025 0.4123 0.0719 Uiso 0.40 2 calc P 2
H(8) H 0.8839 0.2178 0.5764 0.0528 Uiso 0.40 2 calc P 2
H(9) H 0.7248 0.4382 0.4561 0.0886 Uiso 0.40 2 calc P 2
H(10) H 0.4718 0.3216 0.3687 0.1171 Uiso 0.40 2 calc P 2
H(11) H 0.6508 0.3191 0.3364 0.1171 Uiso 0.40 2 calc P 2
H(12) H 0.5108 0.2028 0.3337 0.1171 Uiso 0.40 2 calc P 2

loop_
_atom_site_aniso_label
_atom_site_aniso_U_11
_atom_site_aniso_U_22
_atom_site_aniso_U_33
_atom_site_aniso_U_12
_atom_site_aniso_U_13
_atom_site_aniso_U_23
Br(1) 0.052(1) 0.0470(10) 0.0614(9) 0.0022(8) 0.0070(8) 0.0031(8)
Br(2) 0.0466(7) 0.074(1) 0.084(1) 0.0041(6) -0.0004(6) -0.0326(10)
Br(3) 0.093(4) 0.074(3) 0.132(5) 0.042(3) 0.049(3) 0.058(3)
Br(4) 0.101(3) 0.089(2) 0.118(3) -0.042(2) 0.060(3) -0.045(2)
Ni(1) 0.0317(3) 0.0304(3) 0.0292(3) 0.0013(3) 0.0032(2) 0.0030(3)
Ni(2) 0.0343(4) 0.0293(3) 0.0377(4) 0.0035(3) 0.0039(3) 0.0067(3)
S(1) 0.0398(7) 0.0368(7) 0.0341(7) -0.0054(6) 0.0016(5) 0.0052(5)
S(2) 0.0419(7) 0.0364(7) 0.0336(7) -0.0062(6) 0.0019(5) 0.0054(5)
S(3) 0.0392(7) 0.0355(7) 0.0332(6) -0.0060(5) 0.0019(5) 0.0055(5)
S(4) 0.0389(7) 0.0330(6) 0.0354(7) -0.0042(5) 0.0022(5) 0.0054(5)
S(5) 0.0479(8) 0.0433(8) 0.0353(7) 0.0011(6) 0.0052(6) 0.0088(6)
S(6) 0.0457(8) 0.0404(7) 0.0367(7) -0.0014(6) -0.0039(6) 0.0021(6)
S(7) 0.0454(8) 0.0441(8) 0.0324(7) -0.0015(6) -0.0021(6) 0.0024(6)
S(8) 0.0517(8) 0.0488(8) 0.0350(7) -0.0033(7) 0.0032(6) 0.0133(6)
S(9) 0.084(1) 0.082(1) 0.0319(8) -0.003(1) -0.0061(8) 0.0097(8)
S(10) 0.068(1) 0.096(1) 0.0305(8) 0.004(1) 0.0022(7) 0.0094(8)
S(11) 0.0437(8) 0.0366(7) 0.0413(7) -0.0039(6) 0.0030(6) 0.0086(6)
S(12) 0.0437(8) 0.0375(7) 0.0387(7) -0.0034(6) 0.0008(6) 0.0103(6)
S(13) 0.0479(8) 0.0357(7) 0.0411(7) -0.0066(6) 0.0042(6) 0.0061(6)
S(14) 0.0429(8) 0.0355(7) 0.0435(8) -0.0041(6) 0.0004(6) 0.0108(6)
S(15) 0.0561(9) 0.0474(8) 0.0393(8) -0.0010(7) 0.0089(6) 0.0130(6)
S(16) 0.0560(9) 0.0485(8) 0.0395(8) -0.0061(7) -0.0036(6) 0.0100(6)
S(17) 0.0507(9) 0.0469(8) 0.0410(8) 0.0035(7) 0.0001(6) -0.0020(6)
S(18) 0.0563(9) 0.0468(8) 0.0413(8) 0.0083(7) 0.0082(6) 0.0146(6)
S(19) 0.069(1) 0.0589(10) 0.0372(8) 0.0095(8) 0.0041(7) 0.0101(7)
S(20) 0.092(2) 0.109(2) 0.0371(9) 0.043(1) 0.0019(9) 0.0072(10)
N(1) 0.046(6) 0.046(9) 0.056(9) 0.007(7) 0.012(7) 0.024(8)
N(2) 0.05(1) 0.06(1) 0.06(1) 0.016(10) 0.03(1) 0.011(10)
C(1) 0.032(2) 0.036(3) 0.032(2) 0.013(2) 0.006(2) 0.005(2)
C(2) 0.036(3) 0.033(3) 0.034(3) 0.009(2) 0.002(2) 0.003(2)
C(3) 0.040(3) 0.034(3) 0.031(3) 0.009(2) -0.001(2) 0.002(2)
C(4) 0.038(3) 0.036(3) 0.032(2) 0.008(2) 0.005(2) 0.006(2)
C(5) 0.042(3) 0.048(3) 0.036(3) 0.010(3) 0.002(2) 0.006(2)
C(6) 0.044(3) 0.047(3) 0.038(3) 0.006(3) 0.004(2) 0.008(2)
C(7) 0.046(3) 0.033(3) 0.037(3) 0.006(2) 0.010(2) 0.008(2)
C(8) 0.040(3) 0.036(3) 0.036(3) 0.003(2) 0.003(2) 0.006(2)
C(9) 0.041(3) 0.031(3) 0.037(3) 0.008(2) 0.004(2) 0.003(2)
C(10) 0.043(3) 0.035(3) 0.043(3) 0.015(2) 0.011(2) 0.009(2)
C(11) 0.051(3) 0.044(3) 0.038(3) 0.011(3) 0.011(2) 0.009(2)
C(12) 0.053(3) 0.043(3) 0.046(3) 0.023(3) 0.008(3) 0.005(2)
C(13) 0.047(4) 0.072(5) 0.059(4) -0.001(3) 0.009(3) 0.025(4)
C(14) 0.038(3) 0.050(3) 0.040(3) 0.003(3) 0.008(2) 0.006(3)
C(15) 0.030(9) 0.072(10) 0.024(9) 0.008(6) -0.009(6) 0.005(7)
C(16) 0.022(7) 0.08(1) 0.065(9) 0.003(7) 0.010(6) -0.015(9)
C(17) 0.06(1) 0.041(10) 0.07(1) 0.018(7) 0.029(10) 0.024(9)
C(18) 0.069(8) 0.09(1) 0.057(8) 0.021(8) 0.018(7) 0.037(8)
C(19) 0.03(1) 0.09(2) 0.02(1) 0.013(10) -0.015(8) 0.01(1)
C(20) 0.04(2) 0.02(1) 0.17(5) -0.01(1) 0.03(2) 0.00(2)
C(21) 0.08(2) 0.06(2) 0.12(3) 0.04(2) 0.09(2) 0.06(2)
C(22) 0.12(2) 0.12(2) 0.07(2) 0.05(2) 0.02(2) 0.05(2)

loop_
_atom_type_symbol
_atom_type_description
_atom_type_scat_dispersion_real
_atom_type_scat_dispersion_imag
_atom_type_scat_source
C C 0.003 0.002
;International Tables for Crystallography
(1992, Vol. C, Tables 4.2.6.8 and 6.1.1.4)
;
H H 0.000 0.000
;International Tables for Crystallography
(1992, Vol. C, Table 6.1.1.4)
;
N N 0.006 0.003
;International Tables for Crystallography
(1992, Vol. C, Tables 4.2.6.8 and 6.1.1.4)
;
S S 0.125 0.123
;International Tables for Crystallography
(1992, Vol. C, Tables 4.2.6.8 and 6.1.1.4)
;
Ni Ni 0.339 1.112
;International Tables for Crystallography
(1992, Vol. C, Tables 4.2.6.8 and 6.1.1.4)
;
Br Br -0.290 2.459
;International Tables for Crystallography
(1992, Vol. C, Tables 4.2.6.8 and 6.1.1.4)
;

loop_
_geom_angle_atom_site_label_1
_geom_angle_atom_site_label_2
_geom_angle_atom_site_label_3
_geom_angle
_geom_angle_publ_flag
Br(3) Br(1) C(14) 66(1) yes
Br(4) Br(2) C(16) 67.2(9) yes
Br(1) Br(3) C(14) 104(2) yes
Br(2) Br(4) C(16) 73.5(7) yes
Br(2) Br(4) C(17) 112.4(7) yes
Br(2) Br(4) C(20) 94(1) yes
S(1) Ni(1) S(2) 92.79(6) yes
S(1) Ni(1) S(3) 87.10(6) yes
S(1) Ni(1) S(4) 176.81(7) yes
S(2) Ni(1) S(3) 179.49(7) yes
S(2) Ni(1) S(4) 87.03(6) yes
S(3) Ni(1) S(4) 93.11(6) yes
S(11) Ni(2) S(12) 93.60(6) yes
S(11) Ni(2) S(13) 86.62(6) yes
S(11) Ni(2) S(14) 179.00(7) yes
S(12) Ni(2) S(13) 177.91(7) yes
S(12) Ni(2) S(14) 87.06(6) yes
S(13) Ni(2) S(14) 92.75(6) yes
Ni(1) S(1) C(1) 102.3(2) yes
Ni(1) S(2) C(2) 102.5(2) yes
Ni(1) S(3) C(3) 102.1(2) yes
Ni(1) S(4) C(4) 102.3(2) yes
C(1) S(5) C(5) 97.0(3) yes
C(2) S(6) C(5) 97.4(2) yes
C(3) S(7) C(6) 97.1(3) yes
C(4) S(8) C(6) 97.7(3) yes
Ni(2) S(11) C(7) 102.0(2) yes
Ni(2) S(12) C(8) 101.9(2) yes
Ni(2) S(13) C(9) 102.7(2) yes
Ni(2) S(14) C(10) 102.9(2) yes
C(7) S(15) C(11) 98.2(3) yes
C(8) S(16) C(11) 97.8(3) yes
C(9) S(17) C(12) 97.0(3) yes
C(10) S(18) C(12) 96.6(3) yes
N(2) N(1) C(13) 54(2) yes
N(2) N(1) C(17) 163(3) yes
N(2) N(1) C(18) 65(2) yes
N(2) N(1) C(20) 148(3) yes
N(2) N(1) C(21) 138(4) yes
C(13) N(1) C(17) 122(1) yes
C(13) N(1) C(18) 117(1) yes
C(13) N(1) C(20) 101(1) yes
C(13) N(1) C(21) 145(3) yes
C(17) N(1) C(18) 120(1) yes
C(18) N(1) C(20) 140(1) yes
C(18) N(1) C(21) 91(3) yes
C(20) N(1) C(21) 50(3) yes
N(1) N(2) C(13) 100(3) yes
N(1) N(2) C(18) 89(3) yes
N(1) N(2) C(22) 128(3) yes
C(13) N(2) C(18) 160(2) yes
C(13) N(2) C(21) 116(2) yes
C(13) N(2) C(22) 128(2) yes
C(18) N(2) C(21) 78(2) yes
C(21) N(2) C(22) 114(2) yes
S(1) C(1) S(5) 122.9(3) yes
S(1) C(1) C(2) 120.6(4) yes
S(5) C(1) C(2) 116.4(4) yes
S(2) C(2) S(6) 123.2(3) yes
S(2) C(2) C(1) 121.7(4) yes
S(6) C(2) C(1) 115.0(4) yes
S(3) C(3) S(7) 122.6(3) yes
S(3) C(3) C(4) 121.2(4) yes
S(7) C(3) C(4) 116.2(4) yes
S(4) C(4) S(8) 123.0(3) yes
S(4) C(4) C(3) 121.3(4) yes
S(8) C(4) C(3) 115.6(4) yes
S(5) C(5) S(6) 114.1(3) yes
S(5) C(5) S(9) 122.8(4) yes
S(6) C(5) S(9) 123.0(3) yes
S(7) C(6) S(8) 113.4(3) yes
S(7) C(6) S(10) 123.6(3) yes
S(8) C(6) S(10) 123.0(4) yes
S(11) C(7) S(15) 123.2(3) yes
S(11) C(7) C(8) 121.3(4) yes
S(15) C(7) C(8) 115.5(4) yes
S(12) C(8) S(16) 123.7(3) yes
S(12) C(8) C(7) 121.1(4) yes
S(16) C(8) C(7) 115.2(4) yes
S(13) C(9) S(17) 123.3(3) yes
S(13) C(9) C(10) 121.0(4) yes
S(17) C(9) C(10) 115.7(4) yes
S(14) C(10) S(18) 123.1(3) yes
S(14) C(10) C(9) 120.6(4) yes
S(18) C(10) C(9) 116.3(4) yes
S(15) C(11) S(16) 113.3(3) yes
S(15) C(11) S(19) 122.2(4) yes
S(16) C(11) S(19) 124.5(3) yes
S(17) C(12) S(18) 114.4(3) yes
S(17) C(12) S(20) 123.5(3) yes
S(18) C(12) S(20) 122.1(4) yes
N(1) C(13) C(14) 112.2(8) yes
N(2) C(13) C(14) 136(1) yes
Br(1) C(14) C(13) 114.8(5) yes
Br(1) C(14) C(15) 117(1) yes
Br(1) C(14) C(19) 135(1) yes
Br(3) C(14) C(13) 123.1(5) yes
Br(3) C(14) C(15) 108(1) yes
Br(3) C(14) C(19) 126(1) yes
C(13) C(14) C(15) 127(1) yes
C(13) C(14) C(19) 110(2) yes
C(14) C(15) C(16) 112(1) yes
C(14) C(15) C(19) 58(5) yes
C(14) C(15) C(20) 93(1) yes
C(16) C(15) C(19) 53(5) yes
Br(2) C(16) C(15) 115(1) yes
Br(2) C(16) C(17) 119(1) yes
Br(2) C(16) C(19) 134(2) yes
Br(2) C(16) C(20) 123(3) yes
Br(4) C(16) C(15) 154(1) yes
Br(4) C(16) C(17) 80(1) yes
Br(4) C(16) C(19) 172(2) yes
Br(4) C(16) C(20) 84(3) yes
C(15) C(16) C(17) 124(1) yes
C(15) C(16) C(20) 121(3) yes
C(17) C(16) C(19) 106(2) yes
C(19) C(16) C(20) 102(3) yes
Br(4) C(17) N(1) 173(1) yes
Br(4) C(17) C(16) 59(1) yes
Br(4) C(17) C(20) 63(2) yes
Br(4) C(17) C(21) 140(3) yes
N(1) C(17) C(16) 119(2) yes
N(1) C(17) C(20) 115(3) yes
C(16) C(17) C(21) 142(3) yes
C(20) C(17) C(21) 136(5) yes
N(1) C(18) C(22) 101(2) yes
N(2) C(18) C(21) 50(1) yes
N(2) C(18) C(22) 76(2) yes
C(21) C(18) C(22) 123(2) yes
C(14) C(19) C(15) 103(7) yes
C(14) C(19) C(16) 148(3) yes
C(14) C(19) C(20) 121(2) yes
C(15) C(19) C(16) 107(5) yes
C(15) C(19) C(20) 134(6) yes
Br(4) C(20) N(1) 141(2) yes
Br(4) C(20) C(15) 114(2) yes
Br(4) C(20) C(16) 74(3) yes
Br(4) C(20) C(17) 97(2) yes
Br(4) C(20) C(19) 124(2) yes
Br(4) C(20) C(21) 114(2) yes
N(1) C(20) C(15) 104(1) yes
N(1) C(20) C(16) 144(3) yes
N(1) C(20) C(19) 94(2) yes
C(15) C(20) C(17) 147(3) yes
C(15) C(20) C(21) 130(2) yes
C(16) C(20) C(17) 168(7) yes
C(16) C(20) C(19) 50(3) yes
C(16) C(20) C(21) 168(5) yes
C(17) C(20) C(19) 137(3) yes
C(19) C(20) C(21) 120(3) yes
N(1) C(21) C(17) 111(5) yes
N(1) C(21) C(18) 60(2) yes
N(1) C(21) C(20) 101(4) yes
N(2) C(21) C(17) 127(4) yes
N(2) C(21) C(18) 50(1) yes
N(2) C(21) C(20) 114(3) yes
C(17) C(21) C(18) 152(4) yes
C(18) C(21) C(20) 159(2) yes
N(2) C(22) C(18) 64(2) yes

loop_
_geom_bond_atom_site_label_1
_geom_bond_atom_site_label_2
_geom_bond_distance
_geom_bond_publ_flag
Br(1) Br(3) 0.291(8) yes
Br(1) C(14) 1.905(8) yes
Br(2) Br(4) 1.264(6) yes
Br(2) C(16) 1.91(2) yes
Br(3) C(14) 1.81(1) yes
Br(4) C(16) 1.84(3) yes
Br(4) C(17) 2.11(2) yes
Br(4) C(20) 1.90(3) yes
Ni(1) S(1) 2.168(2) yes
Ni(1) S(2) 2.161(1) yes
Ni(1) S(3) 2.161(1) yes
Ni(1) S(4) 2.160(2) yes
Ni(2) S(11) 2.159(2) yes
Ni(2) S(12) 2.168(1) yes
Ni(2) S(13) 2.158(1) yes
Ni(2) S(14) 2.151(2) yes
S(1) C(1) 1.701(5) yes
S(2) C(2) 1.686(6) yes
S(3) C(3) 1.712(6) yes
S(4) C(4) 1.707(5) yes
S(5) C(1) 1.738(6) yes
S(5) C(5) 1.722(5) yes
S(6) C(2) 1.746(5) yes
S(6) C(5) 1.725(6) yes
S(7) C(3) 1.750(5) yes
S(7) C(6) 1.731(6) yes
S(8) C(4) 1.742(6) yes
S(8) C(6) 1.727(5) yes
S(9) C(5) 1.659(6) yes
S(10) C(6) 1.655(6) yes
S(11) C(7) 1.709(5) yes
S(12) C(8) 1.706(6) yes
S(13) C(9) 1.690(6) yes
S(14) C(10) 1.696(5) yes
S(15) C(7) 1.732(6) yes
S(15) C(11) 1.714(5) yes
S(16) C(8) 1.742(5) yes
S(16) C(11) 1.722(6) yes
S(17) C(9) 1.737(5) yes
S(17) C(12) 1.721(7) yes
S(18) C(10) 1.729(6) yes
S(18) C(12) 1.734(6) yes
S(19) C(11) 1.669(6) yes
S(20) C(12) 1.641(6) yes
N(1) N(2) 0.65(2) yes
N(1) C(13) 1.46(2) yes
N(1) C(17) 1.33(2) yes
N(1) C(18) 1.51(2) yes
N(1) C(20) 1.73(4) yes
N(1) C(21) 0.82(4) yes
N(2) C(13) 1.20(3) yes
N(2) C(18) 1.37(3) yes
N(2) C(21) 1.38(4) yes
N(2) C(22) 1.48(4) yes
C(1) C(2) 1.380(7) yes
C(3) C(4) 1.364(7) yes
C(7) C(8) 1.384(7) yes
C(9) C(10) 1.385(7) yes
C(13) C(14) 1.35(1) yes
C(14) C(15) 1.45(2) yes
C(14) C(19) 1.27(4) yes
C(15) C(16) 1.35(4) yes
C(15) C(19) 0.46(5) yes
C(15) C(20) 1.80(4) yes
C(16) C(17) 1.37(3) yes
C(16) C(19) 1.14(5) yes
C(16) C(20) 0.69(5) yes
C(17) C(20) 0.69(5) yes
C(17) C(21) 0.78(5) yes
C(18) C(21) 1.73(4) yes
C(18) C(22) 0.97(3) yes
C(19) C(20) 1.45(6) yes
C(20) C(21) 1.37(6) yes

loop_
_geom_contact_atom_site_label_1
_geom_contact_atom_site_label_2
_geom_contact_distance
_geom_contact_site_symmetry_2
Br(1) S(19) 3.240(5) 2_656
Br(2) S(20) 3.081(3) 2_767
Br(2) C(11) 3.593(7) 1_655
Br(3) S(19) 3.401(7) 2_656
Br(4) C(21) 3.27(4) 2_766
Br(4) S(10) 3.510(4) 2_767
Br(4) C(17) 3.51(2) 2_766
S(1) S(14) 3.574(3) 1_655
S(2) S(14) 3.572(2) 2_657
S(3) S(13) 3.585(2) 2_767
S(4) S(14) 3.543(2) 2_657
S(4) S(12) 3.596(2) 2_657
S(10) C(13) 3.469(8) 1_556
S(10) C(14) 3.573(6) 1_556
S(15) C(18) 3.47(2) 2_666
S(19) C(15) 3.50(2) 1_455
S(19) C(16) 3.58(2) 1_455
S(20) C(22) 3.36(3) 1_556

loop_
_geom_torsion_atom_site_label_1
_geom_torsion_atom_site_label_2
_geom_torsion_atom_site_label_3
_geom_torsion_atom_site_label_4
_geom_torsion
_geom_torsion_publ_flag
Br(1) Br(3) C(14) C(13) 13(2) yes
Br(1) Br(3) C(14) C(15) -168(2) yes
Br(1) Br(3) C(14) C(19) -169(2) yes
Br(1) C(14) C(13) N(1) 176.9(8) yes
Br(1) C(14) C(13) N(2) -171(1) yes
Br(1) C(14) C(15) C(16) 179(1) yes
Br(1) C(14) C(15) C(19) -178(5) yes
Br(1) C(14) C(15) C(20) 179(1) yes
Br(1) C(14) C(19) C(15) 2(6) yes
Br(1) C(14) C(19) C(16) 177(4) yes
Br(1) C(14) C(19) C(20) 179(2) yes
Br(2) Br(4) C(16) C(15) -13(3) yes
Br(2) Br(4) C(16) C(17) 167(1) yes
Br(2) Br(4) C(16) C(20) 171(3) yes
Br(2) Br(4) C(17) C(16) -13(1) yes
Br(2) Br(4) C(17) C(20) -17(4) yes
Br(2) Br(4) C(17) C(21) -150(5) yes
Br(2) Br(4) C(20) N(1) 171(3) yes
Br(2) Br(4) C(20) C(15) -9(2) yes
Br(2) Br(4) C(20) C(16) -7(3) yes
Br(2) Br(4) C(20) C(17) 163(4) yes
Br(2) Br(4) C(20) C(19) -9(3) yes
Br(2) Br(4) C(20) C(21) -179(2) yes
Br(2) C(16) Br(4) C(17) -167(1) yes
Br(2) C(16) Br(4) C(20) -171(3) yes
Br(2) C(16) C(15) C(14) 177(1) yes
Br(2) C(16) C(15) C(19) 175(5) yes
Br(2) C(16) C(15) C(20) 176(5) yes
Br(2) C(16) C(17) Br(4) 9.0(10) yes
Br(2) C(16) C(17) N(1) -178(1) yes
Br(2) C(16) C(17) C(20) 138(14) yes
Br(2) C(16) C(17) C(21) 144(5) yes
Br(2) C(16) C(19) C(14) 178(4) yes
Br(2) C(16) C(19) C(15) -6(7) yes
Br(2) C(16) C(19) C(20) 175(5) yes
Br(2) C(16) C(20) Br(4) 6(2) yes
Br(2) C(16) C(20) N(1) -173(4) yes
Br(2) C(16) C(20) C(15) -176(5) yes
Br(2) C(16) C(20) C(17) -45(4) yes
Br(2) C(16) C(20) C(19) -176(4) yes
Br(2) C(16) C(20) C(21) 145(19) yes
Br(3) Br(1) C(14) C(13) -167(2) yes
Br(3) Br(1) C(14) C(15) 12(2) yes
Br(3) Br(1) C(14) C(19) 11(3) yes
Br(3) C(14) C(13) N(1) 174.7(8) yes
Br(3) C(14) C(13) N(2) -174(1) yes
Br(3) C(14) C(15) C(16) -178(1) yes
Br(3) C(14) C(15) C(19) -176(5) yes
Br(3) C(14) C(15) C(20) -178(1) yes
Br(3) C(14) C(19) C(15) 4(6) yes
Br(3) C(14) C(19) C(16) -180.0 yes
Br(3) C(14) C(19) C(20) -178(2) yes
Br(4) Br(2) C(16) C(15) 173(1) yes
Br(4) Br(2) C(16) C(17) -14(1) yes
Br(4) Br(2) C(16) C(19) 175(3) yes
Br(4) Br(2) C(16) C(20) -9(4) yes
Br(4) C(16) C(15) C(14) -173(2) yes
Br(4) C(16) C(15) C(19) -175(6) yes
Br(4) C(16) C(15) C(20) -173(7) yes
Br(4) C(16) C(17) N(1) 172(1) yes
Br(4) C(16) C(17) C(20) 129(13) yes
Br(4) C(16) C(17) C(21) 135(5) yes
Br(4) C(16) C(20) C(15) 177(3) yes
Br(4) C(16) C(20) C(17) -51(5) yes
Br(4) C(16) C(20) C(19) 177(2) yes
Br(4) C(16) C(20) C(21) 140(14) yes
Br(4) C(17) C(16) C(15) -179(2) yes
Br(4) C(17) C(16) C(19) -178(2) yes
Br(4) C(17) C(16) C(20) -129(13) yes
Br(4) C(17) C(20) N(1) -172(1) yes
Br(4) C(17) C(20) C(15) 168(10) yes
Br(4) C(17) C(20) C(16) 49(5) yes
Br(4) C(17) C(20) C(19) 171(8) yes
Br(4) C(17) C(20) C(21) -137(5) yes
Br(4) C(17) C(21) N(1) 170(2) yes
Br(4) C(17) C(21) N(2) 161(2) yes
Br(4) C(17) C(21) C(18) -123(6) yes
Br(4) C(17) C(21) C(20) 105(8) yes
Br(4) C(20) N(1) C(13) 174(3) yes
Br(4) C(20) N(1) C(17) -11(3) yes
Br(4) C(20) N(1) C(18) 0(5) yes
Br(4) C(20) N(1) C(21) 17(4) yes
Br(4) C(20) C(15) C(14) -176(1) yes
Br(4) C(20) C(15) C(16) 2(3) yes
Br(4) C(20) C(15) C(19) -179(8) yes
Br(4) C(20) C(16) C(15) -177(3) yes
Br(4) C(20) C(16) C(17) 51(5) yes
Br(4) C(20) C(16) C(19) -177(2) yes
Br(4) C(20) C(17) N(1) 172(1) yes
Br(4) C(20) C(17) C(16) -49(5) yes
Br(4) C(20) C(17) C(21) 137(5) yes
Br(4) C(20) C(19) C(14) -175(2) yes
Br(4) C(20) C(19) C(15) 0(9) yes
Br(4) C(20) C(19) C(16) 2(2) yes
Br(4) C(20) C(21) N(1) -168(3) yes
Br(4) C(20) C(21) N(2) 178(2) yes
Br(4) C(20) C(21) C(17) -47(6) yes
Br(4) C(20) C(21) C(18) -141(8) yes
Ni(1) S(1) C(1) S(5) 179.1(3) yes
Ni(1) S(1) C(1) C(2) -1.5(5) yes
Ni(1) S(2) C(2) S(6) -179.1(3) yes
Ni(1) S(2) C(2) C(1) -0.4(5) yes
Ni(1) S(3) C(3) S(7) -178.6(3) yes
Ni(1) S(3) C(3) C(4) 0.6(5) yes
Ni(1) S(4) C(4) S(8) 178.4(3) yes
Ni(1) S(4) C(4) C(3) 0.0(5) yes
Ni(2) S(11) C(7) S(15) 179.5(3) yes
Ni(2) S(11) C(7) C(8) 0.0(6) yes
Ni(2) S(12) C(8) S(16) -178.7(3) yes
Ni(2) S(12) C(8) C(7) 1.5(5) yes
Ni(2) S(13) C(9) S(17) 179.6(3) yes
Ni(2) S(13) C(9) C(10) 1.3(5) yes
Ni(2) S(14) C(10) S(18) 179.4(3) yes
Ni(2) S(14) C(10) C(9) -1.1(5) yes
S(1) Ni(1) S(2) C(2) -0.4(2) yes
S(1) Ni(1) S(3) C(3) 176.4(2) yes
S(1) C(1) S(5) C(5) 179.4(4) yes
S(1) C(1) C(2) S(2) 1.3(7) yes
S(1) C(1) C(2) S(6) -179.8(3) yes
S(2) Ni(1) S(1) C(1) 0.9(2) yes
S(2) Ni(1) S(4) C(4) 179.8(2) yes
S(2) C(2) S(6) C(5) 179.3(4) yes
S(2) C(2) C(1) S(5) -179.2(3) yes
S(3) Ni(1) S(1) C(1) -179.6(2) yes
S(3) Ni(1) S(4) C(4) 0.3(2) yes
S(3) C(3) S(7) C(6) 178.1(4) yes
S(3) C(3) C(4) S(4) -0.5(7) yes
S(3) C(3) C(4) S(8) -178.9(3) yes
S(4) Ni(1) S(2) C(2) 176.4(2) yes
S(4) Ni(1) S(3) C(3) -0.5(2) yes
S(4) C(4) S(8) C(6) -177.7(4) yes
S(4) C(4) C(3) S(7) 178.8(3) yes
S(5) C(1) C(2) S(6) -0.3(6) yes
S(5) C(5) S(6) C(2) -0.5(4) yes
S(6) C(5) S(5) C(1) 0.4(4) yes
S(7) C(3) C(4) S(8) 0.3(6) yes
S(7) C(6) S(8) C(4) -1.5(4) yes
S(8) C(6) S(7) C(3) 1.6(4) yes
S(9) C(5) S(5) C(1) 178.4(4) yes
S(9) C(5) S(6) C(2) -178.5(4) yes
S(10) C(6) S(7) C(3) -178.4(4) yes
S(10) C(6) S(8) C(4) 178.5(4) yes
S(11) Ni(2) S(12) C(8) -1.2(2) yes
S(11) Ni(2) S(13) C(9) 179.3(2) yes
S(11) C(7) S(15) C(11) -179.1(4) yes
S(11) C(7) C(8) S(12) -1.0(8) yes
S(11) C(7) C(8) S(16) 179.1(3) yes
S(12) Ni(2) S(11) C(7) 0.8(2) yes
S(12) C(8) S(16) C(11) -179.6(4) yes
S(12) C(8) C(7) S(15) 179.4(3) yes
S(13) Ni(2) S(11) C(7) -177.2(2) yes
S(13) Ni(2) S(14) C(10) 1.4(2) yes
S(13) C(9) S(17) C(12) -179.0(4) yes
S(13) C(9) C(10) S(14) -0.1(8) yes
S(13) C(9) C(10) S(18) 179.4(3) yes
S(14) Ni(2) S(12) C(8) 179.6(2) yes
S(14) Ni(2) S(13) C(9) -1.5(2) yes
S(14) C(10) S(18) C(12) 178.7(4) yes
S(14) C(10) C(9) S(17) -178.5(3) yes
S(15) C(7) C(8) S(16) -0.5(7) yes
S(15) C(11) S(16) C(8) 0.1(4) yes
S(16) C(11) S(15) C(7) -0.3(4) yes
S(17) C(9) C(10) S(18) 1.0(7) yes
S(17) C(12) S(18) C(10) 0.3(4) yes
S(18) C(12) S(17) C(9) 0.1(4) yes
S(19) C(11) S(15) C(7) 179.2(4) yes
S(19) C(11) S(16) C(8) -179.4(5) yes
S(20) C(12) S(17) C(9) 179.8(5) yes
S(20) C(12) S(18) C(10) -179.4(5) yes
N(1) N(2) C(13) C(14) -24(4) yes
N(1) N(2) C(18) C(21) 20(2) yes
N(1) N(2) C(18) C(22) 177(3) yes
N(1) N(2) C(21) C(17) 28(6) yes
N(1) N(2) C(21) C(18) -116(7) yes
N(1) N(2) C(21) C(20) 46(6) yes
N(1) N(2) C(22) C(18) -2(4) yes
N(1) C(13) N(2) C(18) -117(7) yes
N(1) C(13) N(2) C(21) 17(2) yes
N(1) C(13) N(2) C(22) -164(5) yes
N(1) C(13) C(14) C(15) -3(1) yes
N(1) C(13) C(14) C(19) -2(1) yes
N(1) C(17) C(16) C(15) -7(3) yes
N(1) C(17) C(16) C(19) -6(3) yes
N(1) C(17) C(16) C(20) 43(4) yes
N(1) C(17) C(20) C(15) -19(10) yes
N(1) C(17) C(20) C(16) -139(14) yes
N(1) C(17) C(20) C(19) -15(8) yes
N(1) C(17) C(20) C(21) 35(4) yes
N(1) C(17) C(21) N(2) -9(2) yes
N(1) C(17) C(21) C(18) 65(7) yes
N(1) C(17) C(21) C(20) -64(8) yes
N(1) C(18) N(2) C(13) 119(7) yes
N(1) C(18) N(2) C(21) -20(2) yes
N(1) C(18) N(2) C(22) -177(3) yes
N(1) C(18) C(21) N(2) 18(2) yes
N(1) C(18) C(21) C(17) -78(8) yes
N(1) C(18) C(21) C(20) -30(7) yes
N(1) C(18) C(22) N(2) 0(1) yes
N(1) C(20) Br(4) C(16) 179(6) yes
N(1) C(20) Br(4) C(17) 8(2) yes
N(1) C(20) C(15) C(14) 2(2) yes
N(1) C(20) C(15) C(16) -178(5) yes
N(1) C(20) C(15) C(19) 0(8) yes
N(1) C(20) C(16) C(15) 3(9) yes
N(1) C(20) C(16) C(17) -128(13) yes
N(1) C(20) C(16) C(19) 2(8) yes
N(1) C(20) C(17) C(16) 139(14) yes
N(1) C(20) C(17) C(21) -35(4) yes
N(1) C(20) C(19) C(14) 3(3) yes
N(1) C(20) C(19) C(15) 179(7) yes
N(1) C(20) C(19) C(16) -178(4) yes
N(1) C(20) C(21) N(2) -13(1) yes
N(1) C(20) C(21) C(17) 120(8) yes
N(1) C(20) C(21) C(18) 26(6) yes
N(1) C(21) N(2) C(13) -49(6) yes
N(1) C(21) N(2) C(18) 116(7) yes
N(1) C(21) N(2) C(22) 132(7) yes
N(1) C(21) C(17) C(16) 63(7) yes
N(1) C(21) C(17) C(20) 64(8) yes
N(1) C(21) C(18) N(2) -18(2) yes
N(1) C(21) C(18) C(22) -45(4) yes
N(1) C(21) C(20) C(15) 23(5) yes
N(1) C(21) C(20) C(16) 55(6) yes
N(1) C(21) C(20) C(17) -120(8) yes
N(1) C(21) C(20) C(19) 21(5) yes
N(2) N(1) C(13) C(14) 162(3) yes
N(2) N(1) C(17) C(16) -70(12) yes
N(2) N(1) C(17) C(20) -66(13) yes
N(2) N(1) C(17) C(21) 70(13) yes
N(2) N(1) C(18) C(21) -144(4) yes
N(2) N(1) C(18) C(22) -2(3) yes
N(2) N(1) C(20) C(15) -40(6) yes
N(2) N(1) C(20) C(16) -42(11) yes
N(2) N(1) C(20) C(17) 150(6) yes
N(2) N(1) C(20) C(19) -40(6) yes
N(2) N(1) C(20) C(21) 120(7) yes
N(2) N(1) C(21) C(17) -156(5) yes
N(2) N(1) C(21) C(18) 52(5) yes
N(2) N(1) C(21) C(20) -137(5) yes
N(2) C(13) N(1) C(17) -160(3) yes
N(2) C(13) N(1) C(18) 17(2) yes
N(2) C(13) N(1) C(20) -157(3) yes
N(2) C(13) N(1) C(21) -125(7) yes
N(2) C(13) C(14) C(15) 7(2) yes
N(2) C(13) C(14) C(19) 8(2) yes
N(2) C(18) N(1) C(13) -15(2) yes
N(2) C(18) N(1) C(17) 162(3) yes
N(2) C(18) N(1) C(20) 157(4) yes
N(2) C(18) N(1) C(21) 144(4) yes
N(2) C(18) C(21) C(17) -97(9) yes
N(2) C(18) C(21) C(20) -49(8) yes
N(2) C(21) N(1) C(13) 95(8) yes
N(2) C(21) N(1) C(17) 156(5) yes
N(2) C(21) N(1) C(18) -52(5) yes
N(2) C(21) N(1) C(20) 137(5) yes
N(2) C(21) C(17) C(16) 54(8) yes
N(2) C(21) C(17) C(20) 55(8) yes
N(2) C(21) C(18) C(22) -26(3) yes
N(2) C(21) C(20) C(15) 10(5) yes
N(2) C(21) C(20) C(16) 41(4) yes
N(2) C(21) C(20) C(17) -133(7) yes
N(2) C(21) C(20) C(19) 8(5) yes
N(2) C(22) C(18) C(21) 21(2) yes
C(1) C(2) S(6) C(5) 0.5(5) yes
C(2) C(1) S(5) C(5) -0.1(5) yes
C(3) C(4) S(8) C(6) 0.7(5) yes
C(4) C(3) S(7) C(6) -1.2(5) yes
C(7) C(8) S(16) C(11) 0.2(5) yes
C(8) C(7) S(15) C(11) 0.5(5) yes
C(9) C(10) S(18) C(12) -0.8(5) yes
C(10) C(9) S(17) C(12) -0.6(5) yes
C(13) N(1) N(2) C(18) 162(2) yes
C(13) N(1) N(2) C(21) -136(5) yes
C(13) N(1) N(2) C(22) 164(5) yes
C(13) N(1) C(17) C(16) 3(2) yes
C(13) N(1) C(17) C(20) 7(5) yes
C(13) N(1) C(17) C(21) 144(5) yes
C(13) N(1) C(18) C(21) -160(3) yes
C(13) N(1) C(18) C(22) -17(2) yes
C(13) N(1) C(20) C(15) -4(2) yes
C(13) N(1) C(20) C(16) -6(8) yes
C(13) N(1) C(20) C(17) -173(4) yes
C(13) N(1) C(20) C(19) -4(2) yes
C(13) N(1) C(20) C(21) 157(4) yes
C(13) N(1) C(21) C(17) -61(8) yes
C(13) N(1) C(21) C(18) 147(5) yes
C(13) N(1) C(21) C(20) -42(7) yes
C(13) N(2) N(1) C(17) 84(11) yes
C(13) N(2) N(1) C(18) -162(2) yes
C(13) N(2) N(1) C(20) 45(6) yes
C(13) N(2) N(1) C(21) 136(5) yes
C(13) N(2) C(18) C(21) 139(6) yes
C(13) N(2) C(18) C(22) -62(6) yes
C(13) N(2) C(21) C(17) -20(6) yes
C(13) N(2) C(21) C(18) -165(2) yes
C(13) N(2) C(21) C(20) -2(4) yes
C(13) N(2) C(22) C(18) 157(3) yes
C(13) C(14) C(15) C(16) 0(2) yes
C(13) C(14) C(15) C(19) 2(5) yes
C(13) C(14) C(15) C(20) 0(1) yes
C(13) C(14) C(19) C(15) -178(4) yes
C(13) C(14) C(19) C(16) -2(6) yes
C(13) C(14) C(19) C(20) -1(3) yes
C(14) C(13) N(1) C(17) 1(2) yes
C(14) C(13) N(1) C(18) -179(1) yes
C(14) C(13) N(1) C(20) 4(1) yes
C(14) C(13) N(1) C(21) 36(6) yes
C(14) C(13) N(2) C(18) -141(4) yes
C(14) C(13) N(2) C(21) -6(3) yes
C(14) C(13) N(2) C(22) 171(1) yes
C(14) C(15) C(16) C(17) 5(2) yes
C(14) C(15) C(16) C(19) 2(5) yes
C(14) C(15) C(16) C(20) 0(4) yes
C(14) C(15) C(19) C(16) -177(5) yes
C(14) C(15) C(19) C(20) -176(9) yes
C(14) C(15) C(20) C(16) -179(4) yes
C(14) C(15) C(20) C(17) 16(9) yes
C(14) C(15) C(20) C(19) 2(7) yes
C(14) C(15) C(20) C(21) -8(3) yes
C(14) C(19) C(15) C(16) 177(5) yes
C(14) C(19) C(15) C(20) 176(9) yes
C(14) C(19) C(16) C(15) -175(10) yes
C(14) C(19) C(16) C(17) 7(6) yes
C(14) C(19) C(16) C(20) 3(7) yes
C(14) C(19) C(20) C(15) -176(10) yes
C(14) C(19) C(20) C(16) -178(4) yes
C(14) C(19) C(20) C(17) 14(9) yes
C(14) C(19) C(20) C(21) -6(5) yes
C(15) C(14) C(19) C(16) 175(10) yes
C(15) C(14) C(19) C(20) 177(7) yes
C(15) C(16) Br(4) C(17) 179(4) yes
C(15) C(16) Br(4) C(20) 174(6) yes
C(15) C(16) C(17) C(20) -52(5) yes
C(15) C(16) C(17) C(21) -44(6) yes
C(15) C(16) C(19) C(20) -178(6) yes
C(15) C(16) C(20) C(17) 131(13) yes
C(15) C(16) C(20) C(19) 0(2) yes
C(15) C(16) C(20) C(21) -38(4) yes
C(15) C(19) C(16) C(17) -177(5) yes
C(15) C(19) C(16) C(20) 178(6) yes
C(15) C(19) C(20) C(16) -1(8) yes
C(15) C(19) C(20) C(17) -169(9) yes
C(15) C(19) C(20) C(21) 169(7) yes
C(15) C(20) Br(4) C(16) -1(2) yes
C(15) C(20) Br(4) C(17) -173(5) yes
C(15) C(20) N(1) C(17) 169(5) yes
C(15) C(20) N(1) C(18) -177(1) yes
C(15) C(20) N(1) C(21) -161(4) yes
C(15) C(20) C(16) C(17) -131(13) yes
C(15) C(20) C(16) C(19) 0(2) yes
C(15) C(20) C(17) C(16) 117(12) yes
C(15) C(20) C(17) C(21) -54(12) yes
C(15) C(20) C(19) C(16) 1(8) yes
C(15) C(20) C(21) C(17) 144(7) yes
C(15) C(20) C(21) C(18) 50(11) yes
C(16) Br(2) Br(4) C(17) 8.6(9) yes
C(16) Br(2) Br(4) C(20) 2(1) yes
C(16) Br(4) C(17) C(20) -4(4) yes
C(16) Br(4) C(17) C(21) -137(6) yes
C(16) Br(4) C(20) C(17) 171(7) yes
C(16) Br(4) C(20) C(19) -2(2) yes
C(16) Br(4) C(20) C(21) -171(5) yes
C(16) C(15) C(14) C(19) -2(5) yes
C(16) C(15) C(19) C(20) 0(4) yes
C(16) C(15) C(20) C(17) -164(12) yes
C(16) C(15) C(20) C(19) -177(10) yes
C(16) C(15) C(20) C(21) 170(7) yes
C(16) C(17) Br(4) C(20) 4(4) yes
C(16) C(17) N(1) C(18) -175(1) yes
C(16) C(17) N(1) C(20) -4(3) yes
C(16) C(17) N(1) C(21) -141(6) yes
C(16) C(17) C(20) C(19) 121(12) yes
C(16) C(17) C(20) C(21) 175(18) yes
C(16) C(17) C(21) C(18) 129(7) yes
C(16) C(17) C(21) C(20) 0(3) yes
C(16) C(19) C(15) C(20) 0(4) yes
C(16) C(19) C(20) C(17) -167(10) yes
C(16) C(19) C(20) C(21) 171(6) yes
C(16) C(20) Br(4) C(17) -171(7) yes
C(16) C(20) N(1) C(17) 167(11) yes
C(16) C(20) N(1) C(18) 179(6) yes
C(16) C(20) N(1) C(21) -163(9) yes
C(16) C(20) C(15) C(19) 177(10) yes
C(16) C(20) C(17) C(21) -175(18) yes
C(16) C(20) C(21) C(17) 174(18) yes
C(16) C(20) C(21) C(18) 79(8) yes
C(17) Br(4) C(16) C(20) 4(3) yes
C(17) Br(4) C(20) C(19) -173(6) yes
C(17) Br(4) C(20) C(21) 16(3) yes
C(17) N(1) N(2) C(18) -112(11) yes
C(17) N(1) N(2) C(21) -51(10) yes
C(17) N(1) N(2) C(22) -110(11) yes
C(17) N(1) C(18) C(21) 17(3) yes
C(17) N(1) C(18) C(22) 160(2) yes
C(17) N(1) C(20) C(19) 169(5) yes
C(17) N(1) C(20) C(21) -29(5) yes
C(17) N(1) C(21) C(18) -151(4) yes
C(17) N(1) C(21) C(20) 18(3) yes
C(17) C(16) Br(4) C(20) -4(3) yes
C(17) C(16) C(15) C(19) 3(6) yes
C(17) C(16) C(15) C(20) 5(3) yes
C(17) C(16) C(19) C(20) 4(3) yes
C(17) C(16) C(20) C(19) -131(13) yes
C(17) C(16) C(20) C(21) -169(17) yes
C(17) C(20) N(1) C(18) 12(5) yes
C(17) C(20) N(1) C(21) 29(5) yes
C(17) C(20) C(15) C(19) 13(11) yes
C(17) C(20) C(16) C(19) 131(13) yes
C(17) C(20) C(21) C(18) -94(11) yes
C(17) C(21) N(1) C(18) 151(4) yes
C(17) C(21) N(1) C(20) -18(3) yes
C(17) C(21) N(2) C(18) 144(5) yes
C(17) C(21) N(2) C(22) 160(5) yes
C(17) C(21) C(18) C(22) -124(8) yes
C(17) C(21) C(20) C(19) 142(7) yes
C(18) N(1) N(2) C(21) 61(6) yes
C(18) N(1) N(2) C(22) 1(2) yes
C(18) N(1) C(17) C(20) -170(4) yes
C(18) N(1) C(17) C(21) -33(5) yes
C(18) N(1) C(20) C(19) -178(2) yes
C(18) N(1) C(20) C(21) -16(4) yes
C(18) N(1) C(21) C(20) 169(2) yes
C(18) N(2) N(1) C(20) -151(4) yes
C(18) N(2) N(1) C(21) -61(6) yes
C(18) N(2) C(21) C(20) 163(3) yes
C(18) C(21) N(1) C(20) -169(2) yes
C(18) C(21) N(2) C(22) 15(2) yes
C(18) C(21) C(17) C(20) 130(8) yes
C(18) C(21) C(20) C(19) 48(11) yes
C(18) C(22) N(2) C(21) -24(3) yes
C(19) C(14) C(15) C(20) -1(5) yes
C(19) C(15) C(16) C(20) -1(7) yes
C(19) C(15) C(20) C(21) -11(8) yes
C(19) C(16) C(15) C(20) 1(7) yes
C(19) C(16) C(17) C(20) -51(5) yes
C(19) C(16) C(17) C(21) -42(6) yes
C(19) C(16) C(20) C(21) -38(4) yes
C(19) C(20) N(1) C(21) -161(4) yes
C(19) C(20) C(17) C(21) -50(10) yes
C(20) Br(4) C(17) C(21) -132(7) yes
C(20) N(1) N(2) C(21) -90(8) yes
C(20) N(1) N(2) C(22) -150(4) yes
C(20) N(1) C(17) C(21) 136(7) yes
C(20) N(1) C(18) C(21) 12(3) yes
C(20) N(1) C(18) C(22) 155(3) yes
C(20) C(16) C(17) C(21) 6(1) yes
C(20) C(17) N(1) C(21) -136(7) yes
C(20) C(21) N(2) C(22) 178(3) yes
C(20) C(21) C(18) C(22) -75(10) yes
C(21) N(1) N(2) C(22) -59(8) yes
C(21) N(1) C(18) C(22) 142(3) yes
C(21) N(2) C(18) C(22) 157(2) yes
C(21) C(18) N(2) C(22) -157(2) yes
C(21) C(18) N(2) C(22) -157(2) yes
